data_7203889
loop_
_publ_author_name
'Blackburn, G. Michael'
'Beadham, Ian G.'
'Adams, Harry'
'Hutchinson, Alistair P.'
'Nicklin, Stephen'

_publ_section_title
;
 Synthesis of haptens and their protein conjugates for immunological
 determination of nitrate esters and nitramines
;
_journal_issue 2
_journal_name_full 'Journal of the Chemical Society, Perkin Transactions 1'
_journal_page_first 225
_journal_paper_doi 10.1039/a906884h
_journal_year 2000
_chemical_formula_sum 'C4 H7 N5 O6'
_chemical_formula_weight 221.15
_chemical_name_systematic
; 
 ? 
;
_space_group_IT_number 14
_symmetry_cell_setting monoclinic
_symmetry_space_group_name_Hall '-P 2ybc'
_symmetry_space_group_name_H-M 'P 1 21/c 1'
_atom_sites_solution_hydrogens geom
_atom_sites_solution_primary direct
_atom_sites_solution_secondary difmap
_audit_creation_method SHELXL-97
_cell_angle_alpha 90.00
_cell_angle_beta 109.86(8)
_cell_angle_gamma 90.00
_cell_formula_units_Z 4
_cell_length_a 12.339(9)
_cell_length_b 6.574(4)
_cell_length_c 11.163(16)
_cell_measurement_temperature 293(2)
_cell_volume 851.7(15)
_computing_structure_refinement 'SHELXL-97 (Sheldrick, 1997)'
_computing_structure_solution 'SHELXS-97 (Sheldrick, 1990)'
_diffrn_ambient_temperature 293(2)
_diffrn_measured_fraction_theta_full 0.999
_diffrn_measured_fraction_theta_max 0.999
_diffrn_radiation_monochromator graphite
_diffrn_radiation_source 'fine-focus sealed tube'
_diffrn_radiation_type MoK\a
_diffrn_radiation_wavelength 0.71073
_diffrn_reflns_av_R_equivalents 0.0243
_diffrn_reflns_av_sigmaI/netI 0.0252
_diffrn_reflns_limit_h_max 11
_diffrn_reflns_limit_h_min -11
_diffrn_reflns_limit_k_max 0
_diffrn_reflns_limit_k_min -6
_diffrn_reflns_limit_l_max 10
_diffrn_reflns_limit_l_min 0
_diffrn_reflns_number 888
_diffrn_reflns_theta_full 20.00
_diffrn_reflns_theta_max 20.00
_diffrn_reflns_theta_min 1.75
_exptl_absorpt_coefficient_mu 0.161
_exptl_absorpt_correction_T_max 0.9685
_exptl_absorpt_correction_T_min 0.9237
_exptl_absorpt_correction_type semi-empirical
_exptl_crystal_colour colourless
_exptl_crystal_density_diffrn 1.725
_exptl_crystal_density_method 'not measured'
_exptl_crystal_description block
_exptl_crystal_F_000 456
_exptl_crystal_size_max 0.50
_exptl_crystal_size_mid 0.35
_exptl_crystal_size_min 0.20
_refine_diff_density_max 0.146
_refine_diff_density_min -0.162
_refine_diff_density_rms 0.044
_refine_ls_extinction_coef 0.033(5)
_refine_ls_extinction_expression Fc^*^=kFc[1+0.001xFc^2^\l^3^/sin(2\q)]^-1/4^
_refine_ls_extinction_method SHELXL
_refine_ls_goodness_of_fit_ref 1.074
_refine_ls_hydrogen_treatment mixed
_refine_ls_matrix_type full
_refine_ls_number_parameters 137
_refine_ls_number_reflns 803
_refine_ls_number_restraints 0
_refine_ls_restrained_S_all 1.074
_refine_ls_R_factor_all 0.0455
_refine_ls_R_factor_gt 0.0394
_refine_ls_shift/su_max 0.000
_refine_ls_shift/su_mean 0.000
_refine_ls_structure_factor_coef Fsqd
_refine_ls_weighting_details 'calc w=1/[\s^2^(Fo^2^)+(0.0684P)^2^+0.4585P] where P=(Fo^2^+2Fc^2^)/3'
_refine_ls_weighting_scheme calc
_refine_ls_wR_factor_gt 0.1027
_refine_ls_wR_factor_ref 0.1104
_reflns_number_gt 696
_reflns_number_total 803
_reflns_threshold_expression >2sigma(I)
_cod_data_source_file a906884h.txt
_cod_data_source_block 1,3,5-Trinitrohexahydropyrimidine
_cod_depositor_comments
;
The following automatic conversions were performed:
'_symmetry_cell_setting' value 'Monoclinic' changed to 'monoclinic'
according to '/home/saulius/struct/CIF-dictionaries/cif_core.dic'
dictionary named 'cif_core.dic' version 2.4.1 from 2010-06-29.

Automatic conversion script
Id: cif_fix_enum 1527 2010-12-29 10:47:43Z saulius 
;
_cod_original_cell_volume 851.6(15)
_cod_original_sg_symbol_H-M P2(1)/c
_cod_database_code 7203889

loop_
_symmetry_equiv_pos_as_xyz
'x, y, z'
'-x, y+1/2, -z+1/2'
'-x, -y, -z'
'x, -y-1/2, z-1/2'

loop_
_atom_site_label
_atom_site_type_symbol
_atom_site_fract_x
_atom_site_fract_y
_atom_site_fract_z
_atom_site_U_iso_or_equiv
_atom_site_adp_type
_atom_site_occupancy
_atom_site_symmetry_multiplicity
_atom_site_calc_flag
_atom_site_refinement_flags
_atom_site_disorder_assembly
_atom_site_disorder_group
N1 N 0.2336(2) 0.1251(4) 0.5199(2) 0.0322(8) Uani 1 1 d . . .
N2 N 0.3681(2) -0.1156(4) 0.4863(2) 0.0340(8) Uani 1 1 d . . .
N3 N 0.2122(3) 0.1555(4) 0.6315(3) 0.0383(8) Uani 1 1 d . . .
N4 N 0.1281(2) -0.3145(5) 0.4411(3) 0.0394(8) Uani 1 1 d . . .
N5 N 0.4012(3) -0.2612(5) 0.5868(3) 0.0439(9) Uani 1 1 d . . .
O1 O 0.1543(2) -0.2829(4) 0.5568(3) 0.0586(9) Uani 1 1 d . . .
O2 O 0.0835(2) -0.4716(4) 0.3874(3) 0.0617(9) Uani 1 1 d . . .
O3 O 0.2960(2) 0.1834(4) 0.7299(2) 0.0573(9) Uani 1 1 d . . .
O4 O 0.1107(2) 0.1606(4) 0.6261(2) 0.0572(8) Uani 1 1 d . . .
O5 O 0.3868(3) -0.4410(4) 0.5553(3) 0.0753(10) Uani 1 1 d . . .
O6 O 0.4460(2) -0.1970(4) 0.6955(3) 0.0587(9) Uani 1 1 d . . .
C1 C 0.1580(3) -0.1517(5) 0.3608(3) 0.0355(9) Uani 1 1 d . . .
H1A H 0.1069 -0.1691 0.2725 0.043 Uiso 1 1 calc R . .
C2 C 0.1384(3) 0.0622(5) 0.4042(3) 0.0333(9) Uani 1 1 d . . .
H2A H 0.1320 0.1584 0.3363 0.040 Uiso 1 1 calc R . .
H2B H 0.0665 0.0646 0.4215 0.040 Uiso 1 1 calc R . .
C3 C 0.3519(3) 0.0931(5) 0.5239(3) 0.0325(9) Uani 1 1 d . . .
H3A H 0.4046 0.1187 0.6095 0.039 Uiso 1 1 calc R . .
H3B H 0.3697 0.1884 0.4669 0.039 Uiso 1 1 calc R . .
C4 C 0.2826(3) -0.1829(5) 0.3648(3) 0.0385(10) Uani 1 1 d . . .
H4A H 0.2947 -0.3259 0.3522 0.046 Uiso 1 1 calc R . .
H4B H 0.2942 -0.1076 0.2955 0.046 Uiso 1 1 calc R . .

loop_
_atom_site_aniso_label
_atom_site_aniso_U_11
_atom_site_aniso_U_22
_atom_site_aniso_U_33
_atom_site_aniso_U_23
_atom_site_aniso_U_13
_atom_site_aniso_U_12
N1 0.0357(17) 0.0340(17) 0.0310(17) -0.0054(13) 0.0167(14) -0.0007(13)
N2 0.0395(17) 0.0289(17) 0.0360(18) 0.0017(15) 0.0159(14) 0.0026(13)
N3 0.042(2) 0.0360(18) 0.043(2) -0.0043(15) 0.0224(18) 0.0012(15)
N4 0.0370(18) 0.032(2) 0.046(2) -0.0020(17) 0.0102(15) -0.0014(15)
N5 0.0373(18) 0.039(2) 0.054(2) 0.003(2) 0.0139(16) 0.0053(15)
O1 0.074(2) 0.0597(19) 0.0383(18) 0.0093(14) 0.0147(14) -0.0185(14)
O2 0.0674(19) 0.0359(17) 0.079(2) -0.0143(15) 0.0215(16) -0.0119(14)
O3 0.0499(17) 0.082(2) 0.0361(16) -0.0178(14) 0.0098(14) -0.0042(14)
O4 0.0479(19) 0.077(2) 0.0573(17) -0.0113(14) 0.0315(14) 0.0036(14)
O5 0.098(2) 0.0331(19) 0.082(2) 0.0044(16) 0.0144(18) 0.0101(16)
O6 0.0586(18) 0.0599(19) 0.0439(18) 0.0037(15) -0.0003(13) 0.0046(14)
C1 0.045(2) 0.037(2) 0.0216(18) 0.0000(17) 0.0074(16) -0.0008(17)
C2 0.036(2) 0.033(2) 0.030(2) 0.0015(16) 0.0095(16) 0.0005(15)
C3 0.034(2) 0.031(2) 0.037(2) -0.0021(16) 0.0186(17) -0.0026(16)
C4 0.050(2) 0.035(2) 0.036(2) -0.0047(17) 0.0203(18) 0.0020(17)

loop_
_atom_type_symbol
_atom_type_description
_atom_type_scat_dispersion_real
_atom_type_scat_dispersion_imag
_atom_type_scat_source
C C 0.0033 0.0016 'International Tables Vol C Tables 4.2.6.8 and 6.1.1.4'
H H 0.0000 0.0000 'International Tables Vol C Tables 4.2.6.8 and 6.1.1.4'
N N 0.0061 0.0033 'International Tables Vol C Tables 4.2.6.8 and 6.1.1.4'
O O 0.0106 0.0060 'International Tables Vol C Tables 4.2.6.8 and 6.1.1.4'

loop_
_geom_angle_atom_site_label_1
_geom_angle_atom_site_label_2
_geom_angle_atom_site_label_3
_geom_angle
_geom_angle_site_symmetry_1
_geom_angle_site_symmetry_3
_geom_angle_publ_flag
N3 N1 C3 119.4(3) . . ?
N3 N1 C2 119.5(3) . . ?
C3 N1 C2 118.4(3) . . ?
N5 N2 C3 115.7(3) . . ?
N5 N2 C4 116.5(3) . . ?
C3 N2 C4 114.8(3) . . ?
O4 N3 O3 124.5(3) . . ?
O4 N3 N1 117.7(3) . . ?
O3 N3 N1 117.8(3) . . ?
O2 N4 O1 124.5(3) . . ?
O2 N4 C1 117.6(3) . . ?
O1 N4 C1 117.9(3) . . ?
O6 N5 O5 126.0(3) . . ?
O6 N5 N2 117.4(3) . . ?
O5 N5 N2 116.5(3) . . ?
N4 C1 C2 111.3(3) . . ?
N4 C1 C4 109.2(3) . . ?
C2 C1 C4 112.1(3) . . ?
N1 C2 C1 111.7(3) . . ?
N1 C3 N2 110.9(2) . . ?
N2 C4 C1 112.5(3) . . ?

loop_
_geom_bond_atom_site_label_1
_geom_bond_atom_site_label_2
_geom_bond_distance
_geom_bond_site_symmetry_2
_geom_bond_publ_flag
N1 N3 1.373(4) . ?
N1 C3 1.461(4) . ?
N1 C2 1.479(4) . ?
N2 N5 1.425(4) . ?
N2 C3 1.469(4) . ?
N2 C4 1.475(5) . ?
N3 O4 1.233(4) . ?
N3 O3 1.240(4) . ?
N4 O2 1.227(4) . ?
N4 O1 1.238(4) . ?
N4 C1 1.519(5) . ?
N5 O6 1.225(4) . ?
N5 O5 1.228(4) . ?
C1 C2 1.533(5) . ?
C1 C4 1.536(5) . ?

loop_
_geom_torsion_atom_site_label_1
_geom_torsion_atom_site_label_2
_geom_torsion_atom_site_label_3
_geom_torsion_atom_site_label_4
_geom_torsion
_geom_torsion_site_symmetry_1
_geom_torsion_site_symmetry_2
_geom_torsion_site_symmetry_3
_geom_torsion_site_symmetry_4
_geom_torsion_publ_flag
C3 N1 N3 O4 -172.5(3) . . . . ?
C2 N1 N3 O4 -11.3(4) . . . . ?
C3 N1 N3 O3 10.1(4) . . . . ?
C2 N1 N3 O3 171.3(3) . . . . ?
C3 N2 N5 O6 -21.3(4) . . . . ?
C4 N2 N5 O6 -160.7(3) . . . . ?
C3 N2 N5 O5 162.0(3) . . . . ?
C4 N2 N5 O5 22.6(4) . . . . ?
O2 N4 C1 C2 143.8(3) . . . . ?
O1 N4 C1 C2 -39.0(4) . . . . ?
O2 N4 C1 C4 -91.8(3) . . . . ?
O1 N4 C1 C4 85.4(3) . . . . ?
N3 N1 C2 C1 -114.7(3) . . . . ?
C3 N1 C2 C1 46.7(4) . . . . ?
N4 C1 C2 N1 78.5(3) . . . . ?
C4 C1 C2 N1 -44.2(3) . . . . ?
N3 N1 C3 N2 112.1(3) . . . . ?
C2 N1 C3 N2 -49.3(4) . . . . ?
N5 N2 C3 N1 -88.8(3) . . . . ?
C4 N2 C3 N1 51.3(3) . . . . ?
N5 N2 C4 C1 87.1(3) . . . . ?
C3 N2 C4 C1 -52.7(3) . . . . ?
N4 C1 C4 N2 -75.6(3) . . . . ?
C2 C1 C4 N2 48.3(4) . . . . ?

loop_
_cod_related_entry_id
_cod_related_entry_database
_cod_related_entry_code
1 ChemSpider 10197685
